data_7203110
loop_
_publ_author_name
'Yamochi, Hideki'
'Hagiwara, Jun'
'Soeda, Masaya'
'Saito, Gunzi'

_publ_section_title
;
 Synthesis and charge-transfer complexes of a new donor molecule,
 TP-EDOT
;
_journal_issue 6
_journal_name_full 'Journal of Materials Chemistry'
_journal_page_first 550
_journal_paper_doi 10.1039/b511512d
_journal_volume 16
_journal_year 2006
_chemical_compound_source 'Local laboratory'
_chemical_formula_moiety 'C20 H16 O4 S6 P1 F6'
_chemical_formula_sum 'C20 H16 F6 O4 P S6'
_chemical_formula_weight 657.70
_space_group_IT_number 15
_symmetry_cell_setting monoclinic
_symmetry_space_group_name_Hall '-C 2yc'
_symmetry_space_group_name_H-M 'C 1 2/c 1'
_atom_type_scat_source 'International Tables (1974)'
_cell_angle_alpha 90.000000(0)
_cell_angle_beta 103.96(3)
_cell_angle_gamma 90.000000(0)
_cell_formula_units_Z 4
_cell_length_a 16.029(3)
_cell_length_b 23.026(4)
_cell_length_c 7.003(4)
_cell_measurement_reflns_used 22
_cell_measurement_temperature 295(2)
_cell_measurement_theta_max 27.5
_cell_measurement_theta_min 1.5
_cell_volume 2508.4(16)
_computing_cell_refinement 'MXC(MAC Science)'
_computing_data_collection 'MXC(MAC Science)'
_computing_data_reduction Crystan
_computing_molecular_graphics Crystan
_computing_publication_material Crystan
_computing_structure_refinement Crystan
_computing_structure_solution Crystan
_diffrn_measurement_device 'Mac Science M03XHF22'
_diffrn_measurement_method theta/2theta
_diffrn_orient_matrix_type standard
_diffrn_orient_matrix_UB_11 -0.02647
_diffrn_orient_matrix_UB_12 -0.03956
_diffrn_orient_matrix_UB_13 -0.01794
_diffrn_orient_matrix_UB_21 0.05853
_diffrn_orient_matrix_UB_22 -0.01790
_diffrn_orient_matrix_UB_23 0.03682
_diffrn_orient_matrix_UB_31 -0.00246
_diffrn_orient_matrix_UB_32 -0.00036
_diffrn_orient_matrix_UB_33 0.14133
_diffrn_radiation_type 'Mo K\a'
_diffrn_radiation_wavelength 0.71073
_diffrn_reflns_av_R_equivalents 0.024
_diffrn_reflns_limit_h_max 20
_diffrn_reflns_limit_h_min -20
_diffrn_reflns_limit_k_max 0
_diffrn_reflns_limit_k_min -29
_diffrn_reflns_limit_l_max 9
_diffrn_reflns_limit_l_min 0
_diffrn_reflns_number 3291
_diffrn_reflns_theta_max 27.5
_exptl_absorpt_coefficient_mu 0.650
_exptl_absorpt_correction_type none
_exptl_crystal_colour 'dark purple'
_exptl_crystal_density_diffrn 1.742
_exptl_crystal_description needle
_exptl_crystal_F_000 1332
_exptl_crystal_size_max 0.35
_exptl_crystal_size_mid 0.3
_exptl_crystal_size_min 0.2
_refine_diff_density_max 0.39
_refine_diff_density_min -0.39
_refine_ls_extinction_method None
_refine_ls_goodness_of_fit_obs 2.872
_refine_ls_hydrogen_treatment refU
_refine_ls_number_parameters 176
_refine_ls_number_reflns 1913
_refine_ls_R_factor_obs 0.052
_refine_ls_shift/esd_max 0.4341
_refine_ls_shift/esd_mean 0.0217
_refine_ls_structure_factor_coef F
_refine_ls_weighting_scheme unit
_refine_ls_wR_factor_obs 0.060
_reflns_number_observed 1913
_reflns_number_total 2558
_reflns_observed_criterion refl_observed_if_I_>_2.00_sigma(I)
_cod_data_source_file b511512d.txt
_cod_data_source_block soe4-2
_cod_depositor_comments
;
The following automatic conversions were performed:
'_symmetry_cell_setting' value 'Monoclinic' changed to 'monoclinic'
according to '/home/adriana/struct/CIF-dictionaries/cif_core.dic'
dictionary named 'cif_core.dic' version 2.4.1 from
2010-06-29.

'_refine_ls_weighting_scheme' value 'Unit' changed to 'unit'
according to '/home/adriana/struct/CIF-dictionaries/cif_core.dic'
dictionary named 'cif_core.dic' version 2.4.1 from 2010-06-29.

Automatic conversion script
Id: cif_fix_enum 1555 2011-01-17 13:19:09Z saulius 

The following automatic conversions were performed:

'_cell_measurement_temperature' value 'room temperature' was changed
to '295(2)' - the room/ambient temperature average [293;298] in
Kelvins(K) was taken.

Automatic conversion script
Id: cif_fix_values 1569 2011-02-09 13:29:24Z adriana 

The following automatic conversions were performed:

'_atom_site_thermal_displace_type' tag value 'Uij' was replaced with
'Uani' value 19 times.

Automatic conversion script
Id: cif_fix_values 1646 2011-03-28 12:23:43Z adriana 
;
_cod_original_cell_volume 2508(2)
_cod_original_sg_symbol_H-M 'C 2/c '
_cod_original_formula_sum 'C20 H16 F6 O4 P1 S6'
_cod_database_code 7203110

loop_
_symmetry_equiv_pos_as_xyz
+X,+Y,+Z
-X,-Y,-Z
-X+1/2,-Y+1/2,-Z
+X+1/2,+Y+1/2,+Z
-X,+Y,-Z+1/2
+X,-Y,+Z+1/2
+X+1/2,-Y+1/2,+Z+1/2
-X+1/2,+Y+1/2,-Z+1/2

loop_
_atom_site_aniso_label
_atom_site_aniso_U_11
_atom_site_aniso_U_22
_atom_site_aniso_U_33
_atom_site_aniso_U_12
_atom_site_aniso_U_13
_atom_site_aniso_U_23
S1 0.0379(7) 0.0325(6) 0.0631(9) -.0056(5) 0.0123(6) -.0045(6)
S2 0.0334(7) 0.0303(7) 0.0901(12) -.0004(6) 0.0021(7) -.0013(7)
S3 0.0390(8) 0.0561(9) 0.0703(11) 0.0143(7) 0.0135(7) -.0012(8)
P1 0.033(1) 0.041(1) 0.068(2) 0.000 0.002(1) 0.000
F1 0.065(2) 0.080(3) 0.095(3) -0.010(2) 0.008(2) 0.027(2)
F2 0.035(2) 0.110(3) 0.108(4) -0.015(2) 0.002(2) 0.009(3)
F3 0.098(3) 0.080(3) 0.141(4) -0.011(3) 0.022(3) -0.058(3)
O1 0.034(2) 0.059(3) 0.074(3) -0.009(2) 0.007(2) -0.008(2)
O2 0.035(2) 0.047(2) 0.099(4) 0.010(2) -0.007(2) -0.005(2)
C1 0.036(3) 0.027(2) 0.045(3) -0.001(2) 0.008(2) -0.002(2)
C2 0.029(2) 0.049(3) 0.050(3) -0.002(2) 0.005(2) -0.001(3)
C3 0.033(3) 0.040(3) 0.062(4) 0.003(2) 0.004(3) -0.002(3)
C4 0.031(3) 0.087(5) 0.092(6) 0.005(3) 0.008(3) -0.009(5)
C5 0.041(3) 0.069(5) 0.105(7) 0.012(3) -0.002(4) 0.001(4)
C6 0.038(3) 0.032(3) 0.041(3) 0.001(2) 0.010(2) -0.001(2)
C7 0.041(3) 0.030(3) 0.068(4) 0.000(2) 0.016(3) -0.002(3)
C8 0.037(3) 0.032(3) 0.059(4) -0.001(2) 0.006(2) -0.001(2)
C9 0.048(3) 0.038(3) 0.079(4) 0.009(3) 0.023(3) 0.002(3)
C10 0.038(3) 0.045(3) 0.058(4) 0.001(2) 0.008(3) -0.004(3)

loop_
_atom_site_label
_atom_site_fract_x
_atom_site_fract_y
_atom_site_fract_z
_atom_site_U_iso_or_equiv
_atom_site_occupancy
_atom_site_thermal_displace_type
S1 0.13780(9) 0.17910(6) 0.09270(24) 0.0455(7) 1.000 Uani
S2 0.07950(9) 0.05780(6) 0.04880(27) 0.0536(7) 1.000 Uani
S3 -0.22560(9) 0.19300(7) -0.15210(26) 0.0562(8) 1.000 Uani
P1 0.00000 0.38920(9) 0.25000 0.0494(6) 1.000 Uani
F1 0.0012(3) 0.4379(2) 0.0908(7) 0.083(3) 1.000 Uani
F2 -0.1024(2) 0.3903(2) 0.1887(7) 0.087(3) 1.000 Uani
F3 0.0012(3) 0.3420(2) 0.0892(8) 0.109(3) 1.000 Uani
O1 0.2987(2) 0.1428(2) 0.1804(7) 0.057(2) 1.000 Uani
O2 0.2423(2) 0.0229(2) 0.1393(7) 0.063(2) 1.000 Uani
C1 0.0513(3) 0.1311(2) 0.0330(8) 0.037(2) 1.000 Uani
C2 0.2156(3) 0.1250(2) 0.1314(9) 0.044(3) 1.000 Uani
C3 0.1899(3) 0.0700(2) 0.1111(9) 0.047(3) 1.000 Uani
C4 0.3556(4) 0.0940(3) 0.1645(12) 0.072(4) 1.000 Uani
C5 0.3282(4) 0.0401(3) 0.2494(13) 0.075(4) 1.000 Uani
C6 -0.0325(3) 0.1497(2) -0.0212(8) 0.038(2) 1.000 Uani
C7 -0.0522(3) 0.2108(2) -0.0355(9) 0.047(3) 1.000 Uani
C8 -0.1027(3) 0.1091(2) -0.0669(9) 0.044(3) 1.000 Uani
C9 -0.1321(4) 0.2324(2) -0.0899(10) 0.056(3) 1.000 Uani
C10 -0.1863(3) 0.1233(3) -0.1229(9) 0.049(3) 1.000 Uani
H4A 0.342(6) 0.073(4) 0.036(15) 0.12(3) 1.000 Uiso
H4B 0.415(5) 0.107(3) 0.230(10) 0.11(3) 1.000 Uiso
H5A 0.319(5) 0.041(4) 0.386(14) 0.11(3) 1.000 Uiso
H5B 0.365(5) 0.007(3) 0.225(11) 0.10(3) 1.000 Uiso
H7 -0.005(4) 0.239(3) 0.016(10) 0.08(2) 1.000 Uiso
H8 -0.088(4) 0.067(3) -0.045(9) 0.06(2) 1.000 Uiso
H9 -0.142(5) 0.275(3) -0.074(11) 0.09(2) 1.000 Uiso
H10 -0.228(5) 0.091(4) -0.126(12) 0.13(3) 1.000 Uiso

loop_
_geom_angle_atom_site_label_1
_geom_angle_atom_site_label_2
_geom_angle_atom_site_label_3
_geom_angle
_geom_angle_site_symmetry_1
_geom_angle_site_symmetry_2
_geom_angle_site_symmetry_3
_geom_angle_publ_flag
C1 S1 C2 94.7(3) . . . yes
C1 S2 C3 95.3(3) . . . yes
C9 S3 C10 101.0(3) . . . yes
F1 P1 F1 89.9(3) . . 5_555 yes
F1 P1 F2 89.2(3) . . . yes
F1 P1 F2 89.5(3) . . 5_555 yes
F1 P1 F3 88.9(3) . . . yes
F1 P1 F3 178.8(3) . . 5_555 yes
F1 P1 F2 89.5(3) 5_555 . . yes
F1 P1 F2 89.2(3) 5_555 . 5_555 yes
F1 P1 F3 178.8(3) 5_555 . . yes
F1 P1 F3 88.9(3) 5_555 . 5_555 yes
F2 P1 F2 178.2(3) . . 5_555 yes
F2 P1 F3 90.4(3) . . . yes
F2 P1 F3 90.8(3) . . 5_555 yes
F2 P1 F3 90.8(3) 5_555 . . yes
F2 P1 F3 90.4(3) 5_555 . 5_555 yes
F3 P1 F3 92.3(3) . . 5_555 yes
C2 O1 C4 109.9(5) . . . yes
C3 O2 C5 109.4(5) . . . yes
S1 C1 S2 114.8(3) . . . yes
S1 C1 C6 122.5(4) . . . yes
S2 C1 C6 122.7(4) . . . yes
S1 C2 O1 116.6(4) . . . yes
S1 C2 C3 118.3(5) . . . yes
O1 C2 C3 125.1(5) . . . yes
S2 C3 O2 117.6(4) . . . yes
S2 C3 C2 116.8(5) . . . yes
O2 C3 C2 125.5(5) . . . yes
O1 C4 C5 111.1(6) . . . yes
O2 C5 C4 110.3(7) . . . yes
C1 C6 C7 120.5(5) . . . yes
C1 C6 C8 121.3(5) . . . yes
C7 C6 C8 118.2(5) . . . yes
C6 C7 C9 124.1(5) . . . yes
C6 C8 C10 125.4(5) . . . yes
S3 C9 C7 126.3(5) . . . yes
S3 C10 C8 125.0(5) . . . yes
O1 C4 H4A 116.2(54) . . . yes
O1 C4 H4B 106.6(41) . . . yes
C5 C4 H4A 85.8(55) . . . yes
C5 C4 H4B 113.8(41) . . . yes
H4A C4 H4B 122.0(66) . . . yes
O2 C5 H5A 100.1(50) . . . yes
O2 C5 H5B 103.4(43) . . . yes
C4 C5 H5A 119.1(51) . . . yes
C4 C5 H5B 108.4(43) . . . yes
H5A C5 H5B 114.0(67) . . . yes
C6 C7 H7 119.0(39) . . . yes
C9 C7 H7 116.3(39) . . . yes
C6 C8 H8 116.8(34) . . . yes
C10 C8 H8 117.6(34) . . . yes
S3 C9 H9 113.0(41) . . . yes
C7 C9 H9 119.9(41) . . . yes
S3 C10 H10 118.2(47) . . . yes
C8 C10 H10 116.0(47) . . . yes

loop_
_geom_bond_atom_site_label_1
_geom_bond_atom_site_label_2
_geom_bond_distance
_geom_bond_site_symmetry_1
_geom_bond_site_symmetry_2
_geom_bond_publ_flag
S1 C1 1.743(5) . . yes
S1 C2 1.737(6) . . yes
S2 C1 1.744(5) . . yes
S2 C3 1.740(6) . . yes
S3 C9 1.716(7) . . yes
S3 C10 1.718(6) . . yes
P1 F1 1.585(5) . . yes
P1 F1 1.585(5) . 5_555 yes
P1 F2 1.593(4) . . yes
P1 F2 1.593(4) . 5_555 yes
P1 F3 1.568(6) . . yes
P1 F3 1.568(6) . 5_555 yes
O1 C2 1.356(7) . . yes
O1 C4 1.468(9) . . yes
O2 C3 1.357(7) . . yes
O2 C5 1.461(8) . . yes
C1 C6 1.373(7) . . yes
C2 C3 1.329(8) . . yes
C4 C5 1.488(12) . . yes
C6 C7 1.440(8) . . yes
C6 C8 1.438(8) . . yes
C7 C9 1.341(8) . . yes
C8 C10 1.343(8) . . yes
C4 H4A 1.00(10) . . yes
C4 H4B 1.00(8) . . yes
C5 H5A 1.00(10) . . yes
C5 H5B 1.00(8) . . yes
C7 H7 1.00(7) . . yes
C8 H8 1.00(7) . . yes
C9 H9 1.00(7) . . yes
C10 H10 1.00(9) . . yes

loop_
_geom_torsion_atom_site_label_1
_geom_torsion_atom_site_label_2
_geom_torsion_atom_site_label_3
_geom_torsion_atom_site_label_4
_geom_torsion
_geom_torsion_site_symmetry_1
_geom_torsion_site_symmetry_2
_geom_torsion_site_symmetry_3
_geom_torsion_site_symmetry_4
_geom_torsion_publ_flag
C2 S1 C1 S2 2.5(4) . . . . yes
C1 S1 C2 O1 178.7(5) . . . . yes
C1 S1 C2 C3 -1.3(5) . . . . yes
C2 S1 C1 C6 -177.8(5) . . . . yes
C3 S2 C1 S1 -2.7(4) . . . . yes
C1 S2 C3 O2 -179.6(5) . . . . yes
C1 S2 C3 C2 1.9(5) . . . . yes
C3 S2 C1 C6 177.6(5) . . . . yes
C10 S3 C9 C7 0.3(6) . . . . yes
C9 S3 C10 C8 -0.5(6) . . . . yes
C4 O1 C2 S1 -167.3(6) . . . . yes
C4 O1 C2 C3 12.6(6) . . . . yes
C2 O1 C4 C5 -43.2(6) . . . . yes
C5 O2 C3 S2 -161.8(7) . . . . yes
C5 O2 C3 C2 16.5(6) . . . . yes
C3 O2 C5 C4 -46.6(6) . . . . yes
S1 C1 C6 C7 1.5(5) . . . . yes
S1 C1 C6 C8 -179.1(8) . . . . yes
S2 C1 C6 C7 -178.8(8) . . . . yes
S2 C1 C6 C8 0.6(4) . . . . yes
S1 C2 C3 S2 -0.5(3) . . . . yes
S1 C2 C3 O2 -178.8(8) . . . . yes
O1 C2 C3 S2 179.6(8) . . . . yes
O1 C2 C3 O2 1.2(6) . . . . yes
O1 C4 C5 O2 62.8(7) . . . . yes
C1 C6 C7 C9 179.1(9) . . . . yes
C1 C6 C8 C10 -179.3(9) . . . . yes
C8 C6 C7 C9 -0.4(6) . . . . yes
C7 C6 C8 C10 0.1(6) . . . . yes
C6 C7 C9 S3 0.1(5) . . . . yes
C6 C8 C10 S3 0.4(5) . . . . yes
C10 S3 C9 H9 -169.4(45) . . . . yes
C9 S3 C10 H10 169.1(53) . . . . yes
C2 O1 C4 H4A 52.6(61) . . . . yes
C2 O1 C4 H4B -167.7(43) . . . . yes
C3 O2 C5 H5A 79.8(53) . . . . yes
C3 O2 C5 H5B -162.3(45) . . . . yes
O1 C4 C5 H5A -52.1(59) . . . . yes
O1 C4 C5 H5B 175.3(46) . . . . yes
H4A C4 C5 O2 -53.7(55) . . . . yes
H4A C4 C5 H5A -168.6(81) . . . . yes
H4A C4 C5 H5B 58.8(71) . . . . yes
H4B C4 C5 O2 -177.0(45) . . . . yes
H4B C4 C5 H5A 68.1(74) . . . . yes
H4B C4 C5 H5B -64.5(63) . . . . yes
C1 C6 C7 H7 -10.1(45) . . . . yes
C1 C6 C8 H8 5.9(39) . . . . yes
C8 C6 C7 H7 170.5(45) . . . . yes
C7 C6 C8 H8 -174.7(40) . . . . yes
C6 C7 C9 H9 169.1(48) . . . . yes
H7 C7 C9 S3 -170.9(44) . . . . yes
H7 C7 C9 H9 -1.9(64) . . . . yes
C6 C8 C10 H10 -169.4(53) . . . . yes
H8 C8 C10 S3 175.2(40) . . . . yes
H8 C8 C10 H10 5.4(65) . . . . yes
